data_4111360
loop_
_publ_author_name
'Michael J. Ingleson'
'Maren Pink'
'Hongjun Fan'
'Kenneth G. Caulton'

_publ_section_title
;
 Redox Chemistry of the Triplet Complex (PNP)CoI
;
_journal_name_full 'Journal of the American Chemical Society'
_journal_page_first 4262
_journal_page_last 4276
_journal_paper_doi 10.1021/ja074378+
_journal_volume 130
_journal_year 2008
_chemical_formula_moiety 'C22 H52 Co I N O P2 Si2'
_chemical_formula_sum 'C22 H52 Co I N O P2 Si2'
_chemical_formula_weight 650.60
_chemical_name_systematic
; 
 ? 
;
_space_group_IT_number 14
_symmetry_cell_setting monoclinic
_symmetry_space_group_name_Hall '-P 2yn'
_symmetry_space_group_name_H-M 'P 1 21/n 1'
_atom_sites_solution_hydrogens geom
_atom_sites_solution_primary direct
_atom_sites_solution_secondary difmap
_audit_creation_method SHELXL-97
_cell_angle_alpha 90.00
_cell_angle_beta 97.4260(10)
_cell_angle_gamma 90.00
_cell_formula_units_Z 4
_cell_length_a 11.6465(5)
_cell_length_b 15.8356(6)
_cell_length_c 17.1436(7)
_cell_measurement_reflns_used 8430
_cell_measurement_temperature 130(2)
_cell_measurement_theta_max 25.5
_cell_measurement_theta_min 2.3
_cell_volume 3135.3(2)
_computing_cell_refinement 'SAINT (Bruker, 2003)'
_computing_data_collection 'SMART (Bruker, 2001)'
_computing_data_reduction 'SAINT (Bruker, 2003)'
_computing_molecular_graphics 'SHELXTL (Bruker, 2003), XTEL (loc. libr.)'
_computing_publication_material 'SHELXTL (Bruker, 2003)'
_computing_structure_refinement 'SHELXL-97 (Sheldrick, 1997)'
_computing_structure_solution 'SHELXS-86 (Sheldrick, 1986)'
_diffrn_ambient_temperature 130(2)
_diffrn_detector 'CCD area detector'
_diffrn_detector_area_resol_mean 44.52
_diffrn_detector_type 'Bruker SMART 6000'
_diffrn_measured_fraction_theta_full 0.999
_diffrn_measured_fraction_theta_max 0.999
_diffrn_measurement_details '0.30 degree frames measured for 15 seconds each'
_diffrn_measurement_device 'three-circle goniometer with fixed chi'
_diffrn_measurement_device_type 'Bruker Platform goniometer'
_diffrn_measurement_method \w-scans
_diffrn_radiation_monochromator graphite
_diffrn_radiation_source 'fine-focus sealed tube'
_diffrn_radiation_type MoK\a
_diffrn_radiation_wavelength 0.71073
_diffrn_reflns_av_R_equivalents 0.0425
_diffrn_reflns_av_sigmaI/netI 0.0240
_diffrn_reflns_limit_h_max 14
_diffrn_reflns_limit_h_min -14
_diffrn_reflns_limit_k_max 19
_diffrn_reflns_limit_k_min -19
_diffrn_reflns_limit_l_max 20
_diffrn_reflns_limit_l_min -20
_diffrn_reflns_number 40484
_diffrn_reflns_theta_full 25.70
_diffrn_reflns_theta_max 25.70
_diffrn_reflns_theta_min 1.76
_diffrn_standards_decay_% 0.0
_diffrn_standards_interval_time 606
_diffrn_standards_number 155
_exptl_absorpt_coefficient_mu 1.725
_exptl_absorpt_correction_T_max 0.8888
_exptl_absorpt_correction_T_min 0.7466
_exptl_absorpt_correction_type multi-scan
_exptl_absorpt_process_details 'SADABS, R. Blessing; 1995'
_exptl_crystal_colour blue
_exptl_crystal_density_diffrn 1.378
_exptl_crystal_description plate
_exptl_crystal_F_000 1348
_exptl_crystal_size_max 0.18
_exptl_crystal_size_mid 0.18
_exptl_crystal_size_min 0.07
_refine_diff_density_max 2.717
_refine_diff_density_min -1.329
_refine_diff_density_rms 0.122
_refine_ls_extinction_method none
_refine_ls_goodness_of_fit_ref 1.031
_refine_ls_hydrogen_treatment riding
_refine_ls_matrix_type full
_refine_ls_number_parameters 287
_refine_ls_number_reflns 5954
_refine_ls_number_restraints 0
_refine_ls_restrained_S_all 1.031
_refine_ls_R_factor_all 0.0686
_refine_ls_R_factor_gt 0.0584
_refine_ls_shift/su_max 0.000
_refine_ls_shift/su_mean 0.000
_refine_ls_structure_factor_coef Fsqd
_refine_ls_weighting_details 'calc w=1/[\s^2^(Fo^2^)+(0.0637P)^2^+18.1285P] where P=(Fo^2^+2Fc^2^)/3'
_refine_ls_weighting_scheme calc
_refine_ls_wR_factor_gt 0.1459
_refine_ls_wR_factor_ref 0.1548
_reflns_number_gt 5008
_reflns_number_total 5954
_reflns_threshold_expression >2sigma(I)
_cod_data_source_file ja074378-file005.cif
_cod_data_source_block 05194
_cod_database_code 4111360

loop_
_symmetry_equiv_pos_as_xyz
'x, y, z'
'-x+1/2, y+1/2, -z+1/2'
'-x, -y, -z'
'x-1/2, -y-1/2, z-1/2'

loop_
_atom_site_label
_atom_site_type_symbol
_atom_site_fract_x
_atom_site_fract_y
_atom_site_fract_z
_atom_site_U_iso_or_equiv
_atom_site_adp_type
_atom_site_occupancy
_atom_site_symmetry_multiplicity
_atom_site_calc_flag
_atom_site_refinement_flags
I1 I 0.48563(4) 0.41444(3) 0.75498(3) 0.05092(16) Uani 1 1 d .
Co1 Co 0.51061(6) 0.57717(5) 0.75265(4) 0.03404(19) Uani 1 1 d .
P1 P 0.34602(12) 0.64863(9) 0.85867(9) 0.0357(3) Uani 1 1 d .
P2 P 0.70101(12) 0.61537(9) 0.72699(8) 0.0349(3) Uani 1 1 d .
Si1 Si 0.28403(12) 0.64855(10) 0.66977(8) 0.0329(3) Uani 1 1 d .
Si2 Si 0.50888(12) 0.70584(11) 0.61287(8) 0.0353(3) Uani 1 1 d .
O1 O 0.4651(4) 0.6177(3) 0.8512(2) 0.0482(10) Uani 1 1 d .
N1 N 0.4306(3) 0.6541(3) 0.6748(2) 0.0282(9) Uani 1 1 d .
C1 C 0.2263(5) 0.5505(4) 0.6192(4) 0.0483(15) Uani 1 1 d .
H1A H 0.2423 0.5512 0.5645 0.072 Uiso 1 1 calc R
H1B H 0.1424 0.5474 0.6204 0.072 Uiso 1 1 calc R
H1C H 0.2636 0.5012 0.6462 0.072 Uiso 1 1 calc R
C2 C 0.2026(5) 0.7388(5) 0.6194(4) 0.0529(16) Uani 1 1 d .
H2A H 0.2105 0.7376 0.5632 0.079 Uiso 1 1 calc R
H2B H 0.2339 0.7920 0.6423 0.079 Uiso 1 1 calc R
H2C H 0.1206 0.7342 0.6263 0.079 Uiso 1 1 calc R
C3 C 0.2401(5) 0.6420(4) 0.7741(3) 0.0425(14) Uani 1 1 d .
H3A H 0.1832 0.6876 0.7786 0.051 Uiso 1 1 calc R
H3B H 0.1986 0.5879 0.7777 0.051 Uiso 1 1 calc R
C4 C 0.3594(5) 0.7614(4) 0.8875(3) 0.0397(12) Uani 1 1 d .
C5 C 0.4640(6) 0.7742(5) 0.9502(4) 0.0601(18) Uani 1 1 d .
H5A H 0.4746 0.8346 0.9611 0.090 Uiso 1 1 calc R
H5B H 0.5335 0.7516 0.9310 0.090 Uiso 1 1 calc R
H5C H 0.4510 0.7447 0.9985 0.090 Uiso 1 1 calc R
C6 C 0.3778(6) 0.8112(4) 0.8139(4) 0.0508(15) Uani 1 1 d .
H6A H 0.3989 0.8695 0.8285 0.076 Uiso 1 1 calc R
H6B H 0.3062 0.8110 0.7769 0.076 Uiso 1 1 calc R
H6C H 0.4401 0.7851 0.7889 0.076 Uiso 1 1 calc R
C7 C 0.2517(6) 0.7963(4) 0.9195(4) 0.0537(16) Uani 1 1 d .
H7A H 0.2615 0.8570 0.9295 0.080 Uiso 1 1 calc R
H7B H 0.2416 0.7673 0.9687 0.080 Uiso 1 1 calc R
H7C H 0.1833 0.7869 0.8808 0.080 Uiso 1 1 calc R
C8 C 0.2926(6) 0.5816(4) 0.9364(4) 0.0516(16) Uani 1 1 d .
C9 C 0.3130(9) 0.4928(5) 0.9168(5) 0.075(3) Uani 1 1 d .
H9A H 0.2874 0.4561 0.9572 0.113 Uiso 1 1 calc R
H9B H 0.3959 0.4840 0.9146 0.113 Uiso 1 1 calc R
H9C H 0.2694 0.4792 0.8656 0.113 Uiso 1 1 calc R
C10 C 0.1649(7) 0.5930(5) 0.9434(5) 0.072(2) Uani 1 1 d .
H10A H 0.1424 0.5541 0.9832 0.109 Uiso 1 1 calc R
H10B H 0.1190 0.5810 0.8925 0.109 Uiso 1 1 calc R
H10C H 0.1508 0.6513 0.9589 0.109 Uiso 1 1 calc R
C11 C 0.3564(8) 0.6020(6) 1.0200(4) 0.080(3) Uani 1 1 d .
H11A H 0.3380 0.5586 1.0572 0.120 Uiso 1 1 calc R
H11B H 0.3310 0.6573 1.0371 0.120 Uiso 1 1 calc R
H11C H 0.4402 0.6031 1.0183 0.120 Uiso 1 1 calc R
C12 C 0.4807(6) 0.6637(6) 0.5105(3) 0.059(2) Uani 1 1 d .
H12A H 0.3985 0.6707 0.4905 0.089 Uiso 1 1 calc R
H12B H 0.5009 0.6036 0.5106 0.089 Uiso 1 1 calc R
H12C H 0.5279 0.6947 0.4767 0.089 Uiso 1 1 calc R
C13 C 0.4798(6) 0.8222(4) 0.6069(4) 0.0566(17) Uani 1 1 d .
H13A H 0.4035 0.8322 0.5770 0.085 Uiso 1 1 calc R
H13B H 0.5393 0.8500 0.5804 0.085 Uiso 1 1 calc R
H13C H 0.4815 0.8452 0.6601 0.085 Uiso 1 1 calc R
C14 C 0.6687(5) 0.6944(5) 0.6503(4) 0.063(2) Uani 1 1 d .
H14A H 0.7105 0.6795 0.6055 0.075 Uiso 1 1 calc R
H14B H 0.6985 0.7497 0.6709 0.075 Uiso 1 1 calc R
C15 C 0.7881(5) 0.6671(4) 0.8131(3) 0.0379(12) Uani 1 1 d .
C16 C 0.9121(5) 0.6883(5) 0.8028(4) 0.0557(17) Uani 1 1 d .
H16A H 0.9471 0.7216 0.8479 0.084 Uiso 1 1 calc R
H16B H 0.9132 0.7210 0.7544 0.084 Uiso 1 1 calc R
H16C H 0.9561 0.6359 0.7995 0.084 Uiso 1 1 calc R
C17 C 0.7253(7) 0.7498(5) 0.8267(6) 0.071(2) Uani 1 1 d .
H17A H 0.7561 0.7732 0.8781 0.107 Uiso 1 1 calc R
H17B H 0.6423 0.7389 0.8253 0.107 Uiso 1 1 calc R
H17C H 0.7375 0.7903 0.7853 0.107 Uiso 1 1 calc R
C18 C 0.7831(7) 0.6113(5) 0.8846(4) 0.0593(18) Uani 1 1 d .
H18A H 0.8220 0.6398 0.9315 0.089 Uiso 1 1 calc R
H18B H 0.8220 0.5576 0.8771 0.089 Uiso 1 1 calc R
H18C H 0.7021 0.6006 0.8913 0.089 Uiso 1 1 calc R
C19 C 0.7913(6) 0.5355(5) 0.6807(4) 0.0547(17) Uani 1 1 d .
C20 C 0.8353(7) 0.4689(5) 0.7414(5) 0.064(2) Uani 1 1 d .
H20A H 0.8783 0.4255 0.7165 0.097 Uiso 1 1 calc R
H20B H 0.7694 0.4428 0.7625 0.097 Uiso 1 1 calc R
H20C H 0.8864 0.4955 0.7844 0.097 Uiso 1 1 calc R
C21 C 0.7092(7) 0.4928(6) 0.6145(5) 0.080(3) Uani 1 1 d .
H21A H 0.7504 0.4474 0.5910 0.119 Uiso 1 1 calc R
H21B H 0.6826 0.5347 0.5740 0.119 Uiso 1 1 calc R
H21C H 0.6423 0.4693 0.6363 0.119 Uiso 1 1 calc R
C22 C 0.8945(7) 0.5722(6) 0.6438(5) 0.075(2) Uani 1 1 d .
H22A H 0.9297 0.5277 0.6151 0.113 Uiso 1 1 calc R
H22B H 0.9521 0.5945 0.6854 0.113 Uiso 1 1 calc R
H22C H 0.8672 0.6179 0.6074 0.113 Uiso 1 1 calc R

loop_
_atom_site_aniso_label
_atom_site_aniso_U_11
_atom_site_aniso_U_22
_atom_site_aniso_U_33
_atom_site_aniso_U_23
_atom_site_aniso_U_13
_atom_site_aniso_U_12
I1 0.0581(3) 0.0403(2) 0.0570(3) 0.00382(18) 0.0171(2) -0.00299(18)
Co1 0.0363(4) 0.0399(4) 0.0242(4) 0.0036(3) -0.0027(3) -0.0108(3)
P1 0.0267(7) 0.0393(8) 0.0407(8) 0.0055(6) 0.0023(5) 0.0059(6)
P2 0.0300(7) 0.0416(8) 0.0312(7) 0.0081(6) -0.0029(5) -0.0096(6)
Si1 0.0268(7) 0.0466(9) 0.0256(7) -0.0033(6) 0.0044(5) -0.0048(6)
Si2 0.0266(7) 0.0556(9) 0.0228(7) 0.0090(6) -0.0008(5) -0.0072(6)
O1 0.046(2) 0.059(3) 0.040(2) -0.0034(19) 0.0048(18) 0.008(2)
N1 0.025(2) 0.041(2) 0.0191(18) 0.0011(17) 0.0015(15) -0.0037(17)
C1 0.037(3) 0.065(4) 0.044(3) -0.016(3) 0.006(3) -0.015(3)
C2 0.037(3) 0.073(5) 0.048(4) 0.010(3) 0.002(3) 0.012(3)
C3 0.027(3) 0.071(4) 0.030(3) -0.008(3) 0.007(2) -0.009(3)
C4 0.043(3) 0.041(3) 0.036(3) -0.006(2) 0.007(2) 0.004(2)
C5 0.056(4) 0.079(5) 0.045(4) -0.023(3) 0.002(3) -0.002(4)
C6 0.069(4) 0.039(3) 0.046(3) -0.004(3) 0.014(3) 0.006(3)
C7 0.063(4) 0.053(4) 0.047(3) -0.003(3) 0.015(3) 0.015(3)
C8 0.049(4) 0.055(4) 0.051(4) 0.017(3) 0.010(3) 0.007(3)
C9 0.105(7) 0.057(5) 0.073(5) 0.018(4) 0.051(5) 0.010(4)
C10 0.081(5) 0.084(6) 0.061(4) 0.027(4) 0.041(4) 0.023(4)
C11 0.090(6) 0.102(7) 0.049(4) 0.019(4) 0.011(4) 0.011(5)
C12 0.045(3) 0.110(6) 0.022(3) -0.001(3) 0.004(2) -0.008(4)
C13 0.056(4) 0.060(4) 0.053(4) 0.020(3) 0.003(3) -0.012(3)
C14 0.033(3) 0.088(5) 0.062(4) 0.044(4) -0.009(3) -0.015(3)
C15 0.032(3) 0.036(3) 0.043(3) -0.004(2) -0.001(2) -0.008(2)
C16 0.037(3) 0.059(4) 0.069(4) -0.013(3) 0.000(3) -0.014(3)
C17 0.056(4) 0.049(4) 0.112(7) -0.018(4) 0.024(4) -0.002(3)
C18 0.067(4) 0.075(5) 0.031(3) 0.003(3) -0.009(3) -0.013(4)
C19 0.047(4) 0.070(5) 0.048(4) -0.018(3) 0.010(3) -0.021(3)
C20 0.059(4) 0.051(4) 0.083(5) -0.021(4) 0.010(4) 0.005(3)
C21 0.073(5) 0.117(7) 0.052(4) -0.042(5) 0.020(4) -0.039(5)
C22 0.060(5) 0.098(6) 0.073(5) -0.021(5) 0.030(4) -0.020(4)

loop_
_atom_type_symbol
_atom_type_description
_atom_type_scat_dispersion_real
_atom_type_scat_dispersion_imag
_atom_type_scat_source
C C 0.0033 0.0016 'International Tables Vol C Tables 4.2.6.8 and 6.1.1.4'
H H 0.0000 0.0000 'International Tables Vol C Tables 4.2.6.8 and 6.1.1.4'
N N 0.0061 0.0033 'International Tables Vol C Tables 4.2.6.8 and 6.1.1.4'
O O 0.0106 0.0060 'International Tables Vol C Tables 4.2.6.8 and 6.1.1.4'
Si Si 0.0817 0.0704 'International Tables Vol C Tables 4.2.6.8 and 6.1.1.4'
P P 0.1023 0.0942 'International Tables Vol C Tables 4.2.6.8 and 6.1.1.4'
Co Co 0.3494 0.9721 'International Tables Vol C Tables 4.2.6.8 and 6.1.1.4'
I I -0.4742 1.8119 'International Tables Vol C Tables 4.2.6.8 and 6.1.1.4'

loop_
_geom_angle_atom_site_label_1
_geom_angle_atom_site_label_2
_geom_angle_atom_site_label_3
_geom_angle
O1 Co1 N1 103.24(18)
O1 Co1 P2 116.08(14)
N1 Co1 P2 95.06(12)
O1 Co1 I1 105.70(14)
N1 Co1 I1 125.84(12)
P2 Co1 I1 111.24(5)
O1 P1 C3 117.7(3)
O1 P1 C4 107.0(3)
C3 P1 C4 107.4(3)
O1 P1 C8 105.9(3)
C3 P1 C8 106.7(3)
C4 P1 C8 112.4(3)
C14 P2 C15 108.1(3)
C14 P2 C19 103.4(4)
C15 P2 C19 110.6(3)
C14 P2 Co1 101.3(2)
C15 P2 Co1 112.73(19)
C19 P2 Co1 119.3(2)
N1 Si1 C1 111.5(3)
N1 Si1 C2 115.6(3)
C1 Si1 C2 107.0(3)
N1 Si1 C3 109.9(2)
C1 Si1 C3 105.3(3)
C2 Si1 C3 106.9(3)
N1 Si2 C12 111.8(3)
N1 Si2 C13 113.7(3)
C12 Si2 C13 106.9(3)
N1 Si2 C14 109.0(2)
C12 Si2 C14 109.2(3)
C13 Si2 C14 106.0(3)
P1 O1 Co1 123.0(3)
Si2 N1 Si1 127.6(2)
Si2 N1 Co1 118.8(2)
Si1 N1 Co1 112.9(2)
Si1 C1 H1A 109.5
Si1 C1 H1B 109.5
H1A C1 H1B 109.5
Si1 C1 H1C 109.5
H1A C1 H1C 109.5
H1B C1 H1C 109.5
Si1 C2 H2A 109.5
Si1 C2 H2B 109.5
H2A C2 H2B 109.5
Si1 C2 H2C 109.5
H2A C2 H2C 109.5
H2B C2 H2C 109.5
P1 C3 Si1 120.9(3)
P1 C3 H3A 107.1
Si1 C3 H3A 107.1
P1 C3 H3B 107.1
Si1 C3 H3B 107.1
H3A C3 H3B 106.8
C6 C4 C5 109.1(6)
C6 C4 C7 108.5(5)
C5 C4 C7 108.3(5)
C6 C4 P1 107.1(4)
C5 C4 P1 110.3(4)
C7 C4 P1 113.5(4)
C4 C5 H5A 109.5
C4 C5 H5B 109.5
H5A C5 H5B 109.5
C4 C5 H5C 109.5
H5A C5 H5C 109.5
H5B C5 H5C 109.5
C4 C6 H6A 109.5
C4 C6 H6B 109.5
H6A C6 H6B 109.5
C4 C6 H6C 109.5
H6A C6 H6C 109.5
H6B C6 H6C 109.5
C4 C7 H7A 109.5
C4 C7 H7B 109.5
H7A C7 H7B 109.5
C4 C7 H7C 109.5
H7A C7 H7C 109.5
H7B C7 H7C 109.5
C9 C8 C10 108.7(7)
C9 C8 C11 109.6(7)
C10 C8 C11 104.9(6)
C9 C8 P1 107.5(5)
C10 C8 P1 114.1(5)
C11 C8 P1 112.0(5)
C8 C9 H9A 109.5
C8 C9 H9B 109.5
H9A C9 H9B 109.5
C8 C9 H9C 109.5
H9A C9 H9C 109.5
H9B C9 H9C 109.5
C8 C10 H10A 109.5
C8 C10 H10B 109.5
H10A C10 H10B 109.5
C8 C10 H10C 109.5
H10A C10 H10C 109.5
H10B C10 H10C 109.5
C8 C11 H11A 109.5
C8 C11 H11B 109.5
H11A C11 H11B 109.5
C8 C11 H11C 109.5
H11A C11 H11C 109.5
H11B C11 H11C 109.5
Si2 C12 H12A 109.5
Si2 C12 H12B 109.5
H12A C12 H12B 109.5
Si2 C12 H12C 109.5
H12A C12 H12C 109.5
H12B C12 H12C 109.5
Si2 C13 H13A 109.5
Si2 C13 H13B 109.5
H13A C13 H13B 109.5
Si2 C13 H13C 109.5
H13A C13 H13C 109.5
H13B C13 H13C 109.5
P2 C14 Si2 114.4(3)
P2 C14 H14A 108.7
Si2 C14 H14A 108.7
P2 C14 H14B 108.7
Si2 C14 H14B 108.7
H14A C14 H14B 107.6
C16 C15 C18 111.1(5)
C16 C15 C17 108.0(5)
C18 C15 C17 107.9(6)
C16 C15 P2 115.6(4)
C18 C15 P2 108.1(4)
C17 C15 P2 105.9(5)
C15 C16 H16A 109.5
C15 C16 H16B 109.5
H16A C16 H16B 109.5
C15 C16 H16C 109.5
H16A C16 H16C 109.5
H16B C16 H16C 109.5
C15 C17 H17A 109.5
C15 C17 H17B 109.5
H17A C17 H17B 109.5
C15 C17 H17C 109.5
H17A C17 H17C 109.5
H17B C17 H17C 109.5
C15 C18 H18A 109.5
C15 C18 H18B 109.5
H18A C18 H18B 109.5
C15 C18 H18C 109.5
H18A C18 H18C 109.5
H18B C18 H18C 109.5
C20 C19 C22 109.3(7)
C20 C19 C21 108.7(7)
C22 C19 C21 107.7(6)
C20 C19 P2 109.5(5)
C22 C19 P2 115.3(5)
C21 C19 P2 106.1(5)
C19 C20 H20A 109.5
C19 C20 H20B 109.5
H20A C20 H20B 109.5
C19 C20 H20C 109.5
H20A C20 H20C 109.5
H20B C20 H20C 109.5
C19 C21 H21A 109.5
C19 C21 H21B 109.5
H21A C21 H21B 109.5
C19 C21 H21C 109.5
H21A C21 H21C 109.5
H21B C21 H21C 109.5
C19 C22 H22A 109.5
C19 C22 H22B 109.5
H22A C22 H22B 109.5
C19 C22 H22C 109.5
H22A C22 H22C 109.5
H22B C22 H22C 109.5

loop_
_geom_bond_atom_site_label_1
_geom_bond_atom_site_label_2
_geom_bond_distance
I1 Co1 2.5942(9)
Co1 O1 1.943(4)
Co1 N1 1.952(4)
Co1 P2 2.3935(15)
P1 O1 1.492(4)
P1 C3 1.780(5)
P1 C4 1.854(6)
P1 C8 1.871(6)
P2 C14 1.819(6)
P2 C15 1.869(6)
P2 C19 1.884(7)
Si1 N1 1.701(4)
Si1 C1 1.861(6)
Si1 C2 1.864(6)
Si1 C3 1.926(5)
Si2 N1 1.697(4)
Si2 C12 1.866(6)
Si2 C13 1.873(7)
Si2 C14 1.897(6)
C1 H1A 0.9800
C1 H1B 0.9800
C1 H1C 0.9800
C2 H2A 0.9800
C2 H2B 0.9800
C2 H2C 0.9800
C3 H3A 0.9900
C3 H3B 0.9900
C4 C6 1.527(8)
C4 C5 1.531(8)
C4 C7 1.535(8)
C5 H5A 0.9800
C5 H5B 0.9800
C5 H5C 0.9800
C6 H6A 0.9800
C6 H6B 0.9800
C6 H6C 0.9800
C7 H7A 0.9800
C7 H7B 0.9800
C7 H7C 0.9800
C8 C9 1.473(10)
C8 C10 1.519(10)
C8 C11 1.562(11)
C9 H9A 0.9800
C9 H9B 0.9800
C9 H9C 0.9800
C10 H10A 0.9800
C10 H10B 0.9800
C10 H10C 0.9800
C11 H11A 0.9800
C11 H11B 0.9800
C11 H11C 0.9800
C12 H12A 0.9800
C12 H12B 0.9800
C12 H12C 0.9800
C13 H13A 0.9800
C13 H13B 0.9800
C13 H13C 0.9800
C14 H14A 0.9900
C14 H14B 0.9900
C15 C16 1.515(8)
C15 C18 1.517(9)
C15 C17 1.533(9)
C16 H16A 0.9800
C16 H16B 0.9800
C16 H16C 0.9800
C17 H17A 0.9800
C17 H17B 0.9800
C17 H17C 0.9800
C18 H18A 0.9800
C18 H18B 0.9800
C18 H18C 0.9800
C19 C20 1.523(11)
C19 C22 1.542(9)
C19 C21 1.543(9)
C20 H20A 0.9800
C20 H20B 0.9800
C20 H20C 0.9800
C21 H21A 0.9800
C21 H21B 0.9800
C21 H21C 0.9800
C22 H22A 0.9800
C22 H22B 0.9800
C22 H22C 0.9800

loop_
_geom_torsion_atom_site_label_1
_geom_torsion_atom_site_label_2
_geom_torsion_atom_site_label_3
_geom_torsion_atom_site_label_4
_geom_torsion
O1 Co1 P2 C14 -107.2(3)
N1 Co1 P2 C14 0.2(3)
I1 Co1 P2 C14 131.9(3)
O1 Co1 P2 C15 8.1(3)
N1 Co1 P2 C15 115.5(2)
I1 Co1 P2 C15 -112.8(2)
O1 Co1 P2 C19 140.2(3)
N1 Co1 P2 C19 -112.3(3)
I1 Co1 P2 C19 19.3(3)
C3 P1 O1 Co1 3.6(5)
C4 P1 O1 Co1 -117.2(3)
C8 P1 O1 Co1 122.7(4)
N1 Co1 O1 P1 38.7(4)
P2 Co1 O1 P1 141.2(3)
I1 Co1 O1 P1 -95.0(3)
C12 Si2 N1 Si1 -61.9(4)
C13 Si2 N1 Si1 59.3(4)
C14 Si2 N1 Si1 177.2(4)
C12 Si2 N1 Co1 108.0(3)
C13 Si2 N1 Co1 -130.8(3)
C14 Si2 N1 Co1 -12.9(4)
C1 Si1 N1 Si2 96.2(4)
C2 Si1 N1 Si2 -26.3(4)
C3 Si1 N1 Si2 -147.4(3)
C1 Si1 N1 Co1 -74.2(3)
C2 Si1 N1 Co1 163.3(3)
C3 Si1 N1 Co1 42.2(3)
O1 Co1 N1 Si2 126.1(3)
P2 Co1 N1 Si2 7.8(2)
I1 Co1 N1 Si2 -113.0(2)
O1 Co1 N1 Si1 -62.5(3)
P2 Co1 N1 Si1 179.1(2)
I1 Co1 N1 Si1 58.3(3)
O1 P1 C3 Si1 -29.4(5)
C4 P1 C3 Si1 91.3(4)
C8 P1 C3 Si1 -148.0(4)
N1 Si1 C3 P1 3.8(5)
C1 Si1 C3 P1 124.0(4)
C2 Si1 C3 P1 -122.4(4)
O1 P1 C4 C6 76.2(5)
C3 P1 C4 C6 -51.0(5)
C8 P1 C4 C6 -168.1(4)
O1 P1 C4 C5 -42.4(5)
C3 P1 C4 C5 -169.6(4)
C8 P1 C4 C5 73.3(5)
O1 P1 C4 C7 -164.1(4)
C3 P1 C4 C7 68.7(5)
C8 P1 C4 C7 -48.4(5)
O1 P1 C8 C9 -49.5(6)
C3 P1 C8 C9 76.5(6)
C4 P1 C8 C9 -166.0(6)
O1 P1 C8 C10 -170.1(6)
C3 P1 C8 C10 -44.0(7)
C4 P1 C8 C10 73.4(6)
O1 P1 C8 C11 70.9(6)
C3 P1 C8 C11 -163.0(5)
C4 P1 C8 C11 -45.6(6)
C15 P2 C14 Si2 -125.7(4)
C19 P2 C14 Si2 117.0(5)
Co1 P2 C14 Si2 -7.0(5)
N1 Si2 C14 P2 12.6(6)
C12 Si2 C14 P2 -109.9(5)
C13 Si2 C14 P2 135.2(5)
C14 P2 C15 C16 -72.4(5)
C19 P2 C15 C16 40.2(6)
Co1 P2 C15 C16 176.5(4)
C14 P2 C15 C18 162.5(5)
C19 P2 C15 C18 -85.0(5)
Co1 P2 C15 C18 51.3(5)
C14 P2 C15 C17 47.1(5)
C19 P2 C15 C17 159.7(5)
Co1 P2 C15 C17 -64.0(5)
C14 P2 C19 C20 174.5(5)
C15 P2 C19 C20 59.0(5)
Co1 P2 C19 C20 -74.0(5)
C14 P2 C19 C22 50.8(6)
C15 P2 C19 C22 -64.7(6)
Co1 P2 C19 C22 162.3(5)
C14 P2 C19 C21 -68.3(6)
C15 P2 C19 C21 176.2(5)
Co1 P2 C19 C21 43.1(6)
